data_4129945
loop_
_publ_author_name
'He, Jiefang'
'Bonnet, C\'elia S'
'Eliseeva, Svetlana V.'
'Lacerda, Sara'
'Chauvin, Thomas'
'Retailleau, Pascal'
'Szeremeta, Frederic'
'Badet, Bernard'
'Petoud, St\'ephane'
'T\'oth, \'Eva'
'Durand, Philippe'

_publ_section_title
;
 Prototypes of Lanthanide(III) Agents Responsive to Enzymatic Activities
 in Three Complementary Imaging Modalities: Visible/Near-Infrared
 Luminescence, PARACEST-, and T1-MRI.
;
_journal_issue 9
_journal_name_full 'Journal of the American Chemical Society'
_journal_page_first 2913
_journal_page_last 2916
_journal_paper_doi 10.1021/jacs.5b12084
_journal_volume 138
_journal_year 2016
_chemical_formula_moiety 'C28 H35 Gd N6 O15, 7(H2 O), 0.125 (C3 H6 O)'
_chemical_formula_sum 'C28.38 H49.75 Gd N6 O15.12'
_chemical_formula_weight 874.24
_space_group_crystal_system monoclinic
_space_group_IT_number 15
_space_group_name_Hall '-C 2yc'
_space_group_name_H-M_alt 'C 1 2/c 1'
_atom_sites_solution_hydrogens mixed
_atom_sites_solution_primary direct
_atom_sites_solution_secondary difmap
_audit_creation_method SHELXL-2012
_cell_angle_alpha 90
_cell_angle_beta 103.045(5)
_cell_angle_gamma 90
_cell_formula_units_Z 8
_cell_length_a 37.513(5)
_cell_length_b 10.095(2)
_cell_length_c 19.458(2)
_cell_measurement_reflns_used 7331
_cell_measurement_temperature 293(2)
_cell_measurement_theta_max 27.103
_cell_measurement_theta_min 0.407
_cell_volume 7178.5(19)
_computing_cell_refinement 'DENZO (Otwinowski & Minor, 1997); COLLECT (Nonius B.V., 1999)'
_computing_data_collection 'DENZO (Otwinowski & Minor, 1997); COLLECT (Nonius B.V., 1999)'
_computing_data_reduction 'SCALEPACK (Otwinowski & Minor, 1997)'
_computing_molecular_graphics 'PLATON (Spek, 2003)'
_computing_publication_material 'SHELXL-2014/7 (Sheldrick, 2014)'
_computing_structure_refinement 'SHELXL-2014/7 (Sheldrick, 2014)'
_computing_structure_solution 'SHELXS2012 (Sheldrick, 2008)'
_diffrn_ambient_temperature 293(2)
_diffrn_detector_area_resol_mean 9
_diffrn_measured_fraction_theta_full 0.994
_diffrn_measured_fraction_theta_max 0.994
_diffrn_measurement_device_type 'Nonius kappa-CCD diffractometer'
_diffrn_measurement_method 'phi and omega scans'
_diffrn_radiation_monochromator graphite
_diffrn_radiation_type MoK\a
_diffrn_radiation_wavelength 0.71070
_diffrn_reflns_av_R_equivalents 0.0263
_diffrn_reflns_av_unetI/netI 0.0467
_diffrn_reflns_Laue_measured_fraction_full 0.994
_diffrn_reflns_Laue_measured_fraction_max 0.994
_diffrn_reflns_limit_h_max 45
_diffrn_reflns_limit_h_min -45
_diffrn_reflns_limit_k_max 12
_diffrn_reflns_limit_k_min -11
_diffrn_reflns_limit_l_max 23
_diffrn_reflns_limit_l_min -23
_diffrn_reflns_number 39517
_diffrn_reflns_point_group_measured_fraction_full 0.994
_diffrn_reflns_point_group_measured_fraction_max 0.994
_diffrn_reflns_theta_full 25.242
_diffrn_reflns_theta_max 25.350
_diffrn_reflns_theta_min 2.295
_diffrn_source 'fine-focus sealed tube'
_diffrn_source_type 'Nonius Kappa CCD'
_diffrn_standards_number 0
_exptl_absorpt_coefficient_mu 1.924
_exptl_absorpt_correction_T_max 0.83
_exptl_absorpt_correction_T_min 0.65
_exptl_absorpt_correction_type multi-scan
_exptl_absorpt_process_details 'Scalepack (Otwinowski & Minor, 1997)'
_exptl_crystal_colour colourless
_exptl_crystal_density_diffrn 1.618
_exptl_crystal_description prism
_exptl_crystal_F_000 3576
_exptl_crystal_size_max 0.300
_exptl_crystal_size_mid 0.160
_exptl_crystal_size_min 0.100
_refine_diff_density_max 0.879
_refine_diff_density_min -0.748
_refine_diff_density_rms 0.084
_refine_ls_extinction_method none
_refine_ls_goodness_of_fit_ref 1.034
_refine_ls_hydrogen_treatment mixed
_refine_ls_matrix_type full
_refine_ls_number_parameters 494
_refine_ls_number_reflns 6540
_refine_ls_number_restraints 109
_refine_ls_restrained_S_all 1.034
_refine_ls_R_factor_all 0.0392
_refine_ls_R_factor_gt 0.0291
_refine_ls_shift/su_max 0.007
_refine_ls_shift/su_mean 0.000
_refine_ls_structure_factor_coef Fsqd
_refine_ls_weighting_details
;
 w=1/[\s^2^(Fo^2^)+(0.0181P)^2^+20.95P+1.0000sin\q]
 where P=(Fo^2^+2Fc^2^)/3
;
_refine_ls_weighting_scheme calc
_refine_ls_wR_factor_gt 0.0643
_refine_ls_wR_factor_ref 0.0688
_reflns_Friedel_coverage 0.000
_reflns_number_gt 5544
_reflns_number_total 6561
_reflns_threshold_expression 'I > 2\s(I)'
_cod_data_source_file ja5b12084_si_002.cif
_cod_data_source_block dp6014
_cod_original_sg_symbol_H-M 'C 2/c'
_cod_database_code 4129945
_shelx_space_group_comment
;
The symmetry employed for this shelxl refinement is uniquely defined
by the following loop, which should always be used as a source of
symmetry information in preference to the above space-group names.
They are only intended as comments.
;
_shelx_estimated_absorpt_t_min 0.831
_shelx_estimated_absorpt_t_max 0.831

loop_
_space_group_symop_operation_xyz
'x, y, z'
'-x, y, -z+1/2'
'x+1/2, y+1/2, z'
'-x+1/2, y+1/2, -z+1/2'
'-x, -y, -z'
'x, -y, z-1/2'
'-x+1/2, -y+1/2, -z'
'x+1/2, -y+1/2, z-1/2'

loop_
_atom_site_label
_atom_site_type_symbol
_atom_site_fract_x
_atom_site_fract_y
_atom_site_fract_z
_atom_site_U_iso_or_equiv
_atom_site_adp_type
_atom_site_occupancy
_atom_site_site_symmetry_order
_atom_site_calc_flag
_atom_site_refinement_flags_posn
_atom_site_refinement_flags_adp
_atom_site_refinement_flags_occupancy
_atom_site_disorder_assembly
_atom_site_disorder_group
Gd1 Gd 0.86694(2) 0.53561(2) 1.00395(2) 0.01990(7) Uani 1 1 d . . . . .
O3 O 0.92396(8) 0.5530(3) 0.82582(15) 0.0530(8) Uani 1 1 d . . . . .
O4 O 0.89295(6) 0.4953(3) 0.90558(12) 0.0310(6) Uani 1 1 d . . . . .
O15 O 0.79888(6) 0.4485(3) 1.16037(13) 0.0336(6) Uani 1 1 d . . . . .
O16 O 0.81876(6) 0.4795(2) 1.06150(12) 0.0288(6) Uani 1 1 d . . . . .
O19 O 0.92780(8) 0.1633(3) 1.0440(2) 0.0697(10) Uani 1 1 d . . . . .
O20 O 0.88672(6) 0.3225(2) 1.03839(13) 0.0319(6) Uani 1 1 d . . . . .
O35 O 0.82871(6) 0.3887(2) 0.91951(12) 0.0275(5) Uani 1 1 d . . . . .
N3 N 0.84815(7) 0.7590(3) 1.05411(14) 0.0256(6) Uani 1 1 d . . . . .
N6 N 0.88807(7) 0.5419(3) 1.14207(15) 0.0256(6) Uani 1 1 d . . . . .
N9 N 0.93896(7) 0.5199(3) 1.04780(15) 0.0287(7) Uani 1 1 d . . . . .
N12 N 0.90002(8) 0.7430(3) 0.96128(15) 0.0291(7) Uani 1 1 d . . . . .
N27 N 0.81317(7) 0.6549(3) 0.91677(15) 0.0250(6) Uani 1 1 d . . . . .
N32 N 0.81356(8) 0.5145(3) 0.81963(15) 0.0289(7) Uani 1 1 d D . . . .
H32 H 0.8097(10) 0.515(4) 0.7743(10) 0.035 Uiso 1 1 d D U . . .
C1 C 0.88104(11) 0.8682(4) 0.9705(2) 0.0358(9) Uani 1 1 d . . . . .
H1A H 0.8591 0.8760 0.9333 0.043 Uiso 1 1 calc R U . . .
H1B H 0.8968 0.9424 0.9664 0.043 Uiso 1 1 calc R U . . .
C2 C 0.87081(11) 0.8741(4) 1.0416(2) 0.0372(9) Uani 1 1 d . . . . .
H2A H 0.8930 0.8768 1.0786 0.045 Uiso 1 1 calc R U . . .
H2B H 0.8574 0.9553 1.0444 0.045 Uiso 1 1 calc R U . . .
C4 C 0.85127(10) 0.7485(4) 1.13147(18) 0.0324(9) Uani 1 1 d . . . . .
H4A H 0.8303 0.7003 1.1401 0.039 Uiso 1 1 calc R U . . .
H4B H 0.8509 0.8366 1.1512 0.039 Uiso 1 1 calc R U . . .
C5 C 0.88599(10) 0.6785(4) 1.16802(19) 0.0340(9) Uani 1 1 d . . . . .
H5A H 0.9069 0.7284 1.1606 0.041 Uiso 1 1 calc R U . . .
H5B H 0.8872 0.6761 1.2183 0.041 Uiso 1 1 calc R U . . .
C7 C 0.92608(9) 0.4905(4) 1.16662(19) 0.0313(9) Uani 1 1 d . . . . .
H7A H 0.9258 0.3947 1.1628 0.038 Uiso 1 1 calc R U . . .
H7B H 0.9352 0.5135 1.2159 0.038 Uiso 1 1 calc R U . . .
C8 C 0.95121(9) 0.5466(4) 1.12411(19) 0.0345(9) Uani 1 1 d . . . . .
H8A H 0.9530 0.6416 1.1315 0.041 Uiso 1 1 calc R U . . .
H8B H 0.9754 0.5093 1.1410 0.041 Uiso 1 1 calc R U . . .
C10 C 0.95771(9) 0.6162(4) 1.0104(2) 0.0349(9) Uani 1 1 d . . . . .
H10A H 0.9583 0.5815 0.9642 0.042 Uiso 1 1 calc R U . . .
H10B H 0.9828 0.6277 1.0366 0.042 Uiso 1 1 calc R U . . .
C11 C 0.93872(10) 0.7485(4) 1.0020(2) 0.0365(9) Uani 1 1 d . . . . .
H11A H 0.9393 0.7845 1.0484 0.044 Uiso 1 1 calc R U . . .
H11B H 0.9522 0.8087 0.9784 0.044 Uiso 1 1 calc R U . . .
C13 C 0.86262(9) 0.4573(4) 1.16982(19) 0.0319(9) Uani 1 1 d . . . . .
H13A H 0.8632 0.4837 1.2180 0.038 Uiso 1 1 calc R U . . .
H13B H 0.8711 0.3664 1.1709 0.038 Uiso 1 1 calc R U . . .
C14 C 0.82354(9) 0.4630(3) 1.12777(19) 0.0254(8) Uani 1 1 d . . . . .
C17 C 0.94773(9) 0.3823(4) 1.0324(2) 0.0345(9) Uani 1 1 d . . . . .
H17A H 0.9706 0.3577 1.0640 0.041 Uiso 1 1 calc R U . . .
H17B H 0.9514 0.3785 0.9846 0.041 Uiso 1 1 calc R U . . .
C18 C 0.91886(10) 0.2813(4) 1.0395(2) 0.0378(9) Uani 1 1 d . . . . .
C21 C 0.89978(11) 0.7232(4) 0.88617(19) 0.0370(9) Uani 1 1 d . . . . .
H21A H 0.9186 0.7778 0.8735 0.044 Uiso 1 1 calc R U . . .
H21B H 0.8763 0.7508 0.8575 0.044 Uiso 1 1 calc R U . . .
C22 C 0.90648(10) 0.5801(4) 0.87110(19) 0.0341(9) Uani 1 1 d . . . . .
C25 C 0.80906(10) 0.7823(4) 1.02050(19) 0.0339(9) Uani 1 1 d . . . . .
H25A H 0.8029 0.8725 1.0305 0.041 Uiso 1 1 calc R U . . .
H25B H 0.7943 0.7237 1.0422 0.041 Uiso 1 1 calc R U . . .
C26 C 0.79870(9) 0.7617(4) 0.94234(18) 0.0272(8) Uani 1 1 d . . . . .
C28 C 0.80050(9) 0.6262(4) 0.84825(18) 0.0258(8) Uani 1 1 d . . . . .
C29 C 0.77505(10) 0.7045(4) 0.8029(2) 0.0400(10) Uani 1 1 d . . . . .
H29 H 0.7673 0.6831 0.7553 0.048 Uiso 1 1 calc R U . . .
C30 C 0.76191(11) 0.8133(4) 0.8303(2) 0.0471(11) Uani 1 1 d . . . . .
H30 H 0.7451 0.8681 0.8011 0.057 Uiso 1 1 calc R U . . .
C31 C 0.77319(10) 0.8429(4) 0.9007(2) 0.0400(10) Uani 1 1 d . . . . .
H31 H 0.7638 0.9160 0.9198 0.048 Uiso 1 1 calc R U . . .
C33 C 0.82569(9) 0.4026(4) 0.85640(19) 0.0288(8) Uani 1 1 d . . . . .
O34 O 0.83321(7) 0.3092(3) 0.81395(13) 0.0399(7) Uani 1 1 d D . . . .
C36 C 0.8428(5) 0.1770(12) 0.8474(8) 0.048(5) Uani 0.433(12) 1 d D U P A 1
H36A H 0.8632 0.1862 0.8879 0.058 Uiso 0.433(12) 1 calc R U P A 1
H36B H 0.8221 0.1419 0.8637 0.058 Uiso 0.433(12) 1 calc R U P A 1
C37 C 0.8529(2) 0.0844(11) 0.7956(6) 0.036(7) Uani 0.433(12) 1 d DG U P A 1
C38 C 0.8892(2) 0.0724(11) 0.7912(6) 0.048(3) Uani 0.433(12) 1 d G U P A 1
H38 H 0.9071 0.1237 0.8201 0.058 Uiso 0.433(12) 1 calc R U P A 1
C39 C 0.8987(3) -0.0163(9) 0.7438(6) 0.065(4) Uani 0.433(12) 1 d G U P A 1
H39 H 0.9230 -0.0244 0.7408 0.079 Uiso 0.433(12) 1 calc R U P A 1
C40 C 0.8719(4) -0.0930(9) 0.7007(5) 0.070(4) Uani 0.433(12) 1 d G U P A 1
H40 H 0.8783 -0.1523 0.6689 0.083 Uiso 0.433(12) 1 calc R U P A 1
C41 C 0.8356(3) -0.0809(10) 0.7051(5) 0.068(5) Uani 0.433(12) 1 d G U P A 1
H41 H 0.8177 -0.1322 0.6762 0.081 Uiso 0.433(12) 1 calc R U P A 1
C42 C 0.8261(2) 0.0077(10) 0.7526(5) 0.047(3) Uani 0.433(12) 1 d G U P A 1
H42 H 0.8017 0.0158 0.7555 0.056 Uiso 0.433(12) 1 calc R U P A 1
C36B C 0.8551(4) 0.1980(10) 0.8507(6) 0.041(3) Uani 0.567(12) 1 d D U P A 2
H36C H 0.8460 0.1697 0.8911 0.049 Uiso 0.567(12) 1 calc R U P A 2
H36D H 0.8806 0.2231 0.8665 0.049 Uiso 0.567(12) 1 calc R U P A 2
C37B C 0.8508(2) 0.0907(8) 0.7967(5) 0.038(5) Uani 0.567(12) 1 d DG U P A 2
C38B C 0.88110(19) 0.0298(8) 0.7803(4) 0.051(3) Uani 0.567(12) 1 d G U P A 2
H38B H 0.9046 0.0536 0.8044 0.061 Uiso 0.567(12) 1 calc R U P A 2
C39B C 0.8763(3) -0.0666(8) 0.7280(4) 0.078(4) Uani 0.567(12) 1 d G U P A 2
H39B H 0.8966 -0.1073 0.7171 0.093 Uiso 0.567(12) 1 calc R U P A 2
C40B C 0.8413(3) -0.1021(7) 0.6921(4) 0.078(4) Uani 0.567(12) 1 d G U P A 2
H40B H 0.8381 -0.1666 0.6571 0.093 Uiso 0.567(12) 1 calc R U P A 2
C41B C 0.8110(2) -0.0412(8) 0.7084(4) 0.082(4) Uani 0.567(12) 1 d G U P A 2
H41B H 0.7875 -0.0650 0.6843 0.099 Uiso 0.567(12) 1 calc R U P A 2
C42B C 0.81576(19) 0.0552(8) 0.7607(5) 0.062(3) Uani 0.567(12) 1 d G U P A 2
H42B H 0.7955 0.0959 0.7716 0.074 Uiso 0.567(12) 1 calc R U P A 2
O2W O 0.68467(10) 0.3527(3) 0.9938(2) 0.0786(11) Uani 1 1 d D . . . .
H2WA H 0.6974 0.3157 1.0289 0.118 Uiso 1 1 d DR U . . .
H2WB H 0.6652 0.3122 0.9776 0.118 Uiso 1 1 d DR U . . .
O3W O 0.76266(8) 0.2124(4) 0.87895(19) 0.0715(10) Uani 1 1 d D . . . .
H3WA H 0.7555 0.2836 0.8937 0.107 Uiso 1 1 d DR U . . .
H3WB H 0.7450 0.1625 0.8797 0.107 Uiso 1 1 d DR U . . .
O4W O 0.74954(9) 0.4408(3) 0.9534(2) 0.0719(10) Uani 1 1 d D . . . .
H4WA H 0.7679 0.4352 0.9868 0.108 Uiso 1 1 d DR U . . .
H4WB H 0.7325 0.4068 0.9684 0.108 Uiso 1 1 d DR U . . .
O5W O 0.97947(13) 0.7196(5) 0.7985(3) 0.1247(19) Uani 1 1 d D . . . .
H5WA H 0.9624 0.6684 0.8006 0.187 Uiso 1 1 d DR U . . .
H5WB H 0.9771 0.7897 0.8188 0.187 Uiso 1 1 d DR U . . .
O6W O 0.96049(11) 0.3088(4) 0.8386(3) 0.1054(15) Uani 1 1 d D . . . .
H6WA H 0.9462 0.3725 0.8307 0.158 Uiso 1 1 d DR U . . .
H6WB H 0.9543 0.2558 0.8662 0.158 Uiso 1 1 d DR U . . .
O1W O 0.96595(16) 0.1108(6) 0.9325(3) 0.1550(17) Uani 1 1 d D . . . .
H1WA H 0.9744 0.0331 0.9258 0.233 Uiso 1 1 d DR U . . .
H1WB H 0.9554 0.1154 0.9694 0.233 Uiso 1 1 d DR U . . .
O7W O 1.00469(18) -0.0741(6) 0.8842(4) 0.1550(17) Uani 1 1 d D . . . .
H7WA H 1.0145(15) -0.014(3) 0.863(3) 0.233 Uiso 1 1 d D U . . .
H7WB H 1.0194(3) -0.121(9) 0.917(4) 0.233 Uiso 1 1 d D U . . .

loop_
_atom_site_aniso_label
_atom_site_aniso_U_11
_atom_site_aniso_U_22
_atom_site_aniso_U_33
_atom_site_aniso_U_23
_atom_site_aniso_U_13
_atom_site_aniso_U_12
Gd1 0.02130(10) 0.02199(11) 0.01788(10) 0.00040(7) 0.00751(7) 0.00061(7)
O3 0.0643(19) 0.070(2) 0.0344(17) -0.0048(15) 0.0325(15) -0.0070(16)
O4 0.0325(13) 0.0407(16) 0.0232(13) -0.0035(11) 0.0136(11) -0.0014(11)
O15 0.0304(13) 0.0438(17) 0.0309(14) 0.0026(12) 0.0160(11) -0.0032(11)
O16 0.0273(12) 0.0385(15) 0.0221(14) 0.0017(11) 0.0087(10) -0.0019(11)
O19 0.0507(18) 0.0361(19) 0.122(3) -0.0008(19) 0.0183(19) 0.0155(15)
O20 0.0296(13) 0.0281(14) 0.0378(15) 0.0048(12) 0.0068(11) 0.0064(11)
O35 0.0333(13) 0.0282(14) 0.0218(13) -0.0017(11) 0.0078(10) -0.0041(11)
N3 0.0325(15) 0.0250(16) 0.0205(15) -0.0029(12) 0.0088(12) 0.0014(12)
N6 0.0262(14) 0.0308(17) 0.0207(15) 0.0022(13) 0.0073(12) 0.0002(12)
N9 0.0245(15) 0.0383(19) 0.0246(16) 0.0007(14) 0.0085(13) -0.0005(13)
N12 0.0340(16) 0.0297(17) 0.0254(16) 0.0023(13) 0.0106(13) -0.0041(13)
N27 0.0251(14) 0.0264(17) 0.0240(16) 0.0022(13) 0.0069(12) 0.0031(12)
N32 0.0388(17) 0.0320(18) 0.0159(15) 0.0004(14) 0.0062(13) 0.0042(14)
C1 0.045(2) 0.026(2) 0.037(2) 0.0062(17) 0.0104(18) -0.0031(17)
C2 0.049(2) 0.025(2) 0.040(2) -0.0037(18) 0.0157(19) -0.0032(17)
C4 0.043(2) 0.031(2) 0.0238(19) -0.0057(16) 0.0105(16) 0.0034(17)
C5 0.039(2) 0.037(2) 0.025(2) -0.0075(17) 0.0066(16) -0.0013(17)
C7 0.0266(18) 0.043(2) 0.0232(19) 0.0030(17) 0.0042(15) 0.0048(16)
C8 0.0245(18) 0.051(3) 0.026(2) -0.0034(18) 0.0035(15) -0.0005(17)
C10 0.0253(18) 0.052(3) 0.029(2) 0.0010(19) 0.0106(16) -0.0073(18)
C11 0.035(2) 0.042(2) 0.034(2) 0.0007(18) 0.0130(17) -0.0132(18)
C13 0.0303(19) 0.041(2) 0.026(2) 0.0125(17) 0.0102(16) 0.0017(16)
C14 0.0307(18) 0.0198(19) 0.028(2) 0.0014(15) 0.0120(16) 0.0016(15)
C17 0.0274(18) 0.043(2) 0.034(2) -0.0016(19) 0.0085(16) 0.0120(17)
C18 0.035(2) 0.036(2) 0.042(2) -0.0025(19) 0.0088(18) 0.0105(18)
C21 0.041(2) 0.046(3) 0.027(2) 0.0084(18) 0.0149(17) -0.0036(18)
C22 0.0302(19) 0.054(3) 0.0200(19) -0.0025(18) 0.0102(16) -0.0067(18)
C25 0.038(2) 0.032(2) 0.033(2) -0.0036(17) 0.0115(17) 0.0118(16)
C26 0.0294(18) 0.027(2) 0.0275(19) 0.0031(16) 0.0106(15) 0.0050(15)
C28 0.0241(17) 0.030(2) 0.0249(19) 0.0014(16) 0.0088(14) 0.0009(15)
C29 0.042(2) 0.051(3) 0.026(2) 0.0048(19) 0.0051(17) 0.0123(19)
C30 0.052(3) 0.049(3) 0.037(2) 0.009(2) 0.002(2) 0.024(2)
C31 0.044(2) 0.034(2) 0.043(2) 0.0045(19) 0.0115(19) 0.0173(18)
C33 0.0284(18) 0.033(2) 0.026(2) -0.0049(17) 0.0078(15) -0.0019(16)
O34 0.0615(17) 0.0338(16) 0.0248(14) -0.0024(12) 0.0106(13) 0.0151(13)
C36 0.065(11) 0.042(7) 0.035(7) -0.003(5) 0.004(6) 0.016(6)
C37 0.059(6) 0.020(10) 0.032(11) 0.002(10) 0.014(5) 0.002(5)
C38 0.067(6) 0.020(6) 0.061(7) 0.013(5) 0.021(5) 0.009(4)
C39 0.102(8) 0.030(6) 0.077(7) 0.015(5) 0.047(6) 0.017(5)
C40 0.125(9) 0.022(6) 0.072(8) 0.002(6) 0.044(6) 0.008(5)
C41 0.126(9) 0.029(7) 0.057(8) -0.020(6) 0.038(6) -0.007(6)
C42 0.078(6) 0.023(6) 0.042(6) -0.005(4) 0.017(5) -0.008(4)
C36B 0.054(7) 0.034(5) 0.031(5) -0.002(4) 0.005(4) 0.012(4)
C37B 0.068(5) 0.022(8) 0.030(8) 0.003(7) 0.020(4) -0.001(4)
C38B 0.088(6) 0.027(6) 0.042(5) 0.003(4) 0.022(4) 0.017(4)
C39B 0.147(9) 0.031(6) 0.055(6) -0.007(5) 0.024(5) 0.023(5)
C40B 0.153(9) 0.034(6) 0.047(6) -0.006(5) 0.024(5) 0.006(5)
C41B 0.135(8) 0.045(6) 0.064(6) -0.019(5) 0.017(5) -0.014(5)
C42B 0.082(5) 0.044(6) 0.061(6) -0.016(5) 0.020(4) -0.014(4)
O2W 0.078(2) 0.061(2) 0.097(3) 0.027(2) 0.022(2) 0.0002(19)
O3W 0.0523(19) 0.082(3) 0.080(3) -0.024(2) 0.0132(18) -0.0181(18)
O4W 0.0520(19) 0.079(3) 0.086(3) -0.003(2) 0.0175(18) -0.0054(17)
O5W 0.120(4) 0.129(4) 0.145(5) -0.040(4) 0.072(3) -0.059(3)
O6W 0.093(3) 0.093(3) 0.132(4) 0.017(3) 0.028(3) 0.014(3)
O1W 0.172(4) 0.143(4) 0.145(4) -0.030(3) 0.025(3) 0.074(3)
O7W 0.172(4) 0.143(4) 0.145(4) -0.030(3) 0.025(3) 0.074(3)

loop_
_atom_type_symbol
_atom_type_description
_atom_type_scat_dispersion_real
_atom_type_scat_dispersion_imag
_atom_type_scat_source
C C 0.0033 0.0016 'International Tables Vol C Tables 4.2.6.8 and 6.1.1.4'
H H 0.0000 0.0000 'International Tables Vol C Tables 4.2.6.8 and 6.1.1.4'
N N 0.0061 0.0033 'International Tables Vol C Tables 4.2.6.8 and 6.1.1.4'
O O 0.0106 0.0060 'International Tables Vol C Tables 4.2.6.8 and 6.1.1.4'
Gd Gd -0.1653 3.9035 'International Tables Vol C Tables 4.2.6.8 and 6.1.1.4'

loop_
_geom_angle_atom_site_label_1
_geom_angle_atom_site_label_2
_geom_angle_atom_site_label_3
_geom_angle
O20 Gd1 O4 84.91(9)
O20 Gd1 O16 82.66(8)
O4 Gd1 O16 145.77(9)
O20 Gd1 O35 74.40(8)
O4 Gd1 O35 68.69(8)
O16 Gd1 O35 77.26(8)
O20 Gd1 N27 139.61(9)
O4 Gd1 N27 87.31(8)
O16 Gd1 N27 81.92(8)
O35 Gd1 N27 65.86(9)
O20 Gd1 N3 141.78(9)
O4 Gd1 N3 130.05(9)
O16 Gd1 N3 74.60(8)
O35 Gd1 N3 127.68(8)
N27 Gd1 N3 67.18(9)
O20 Gd1 N6 74.00(9)
O4 Gd1 N6 138.26(8)
O16 Gd1 N6 67.24(8)
O35 Gd1 N6 134.71(8)
N27 Gd1 N6 131.51(8)
N3 Gd1 N6 69.02(9)
O20 Gd1 N9 67.39(9)
O4 Gd1 N9 70.98(8)
O16 Gd1 N9 131.07(8)
O35 Gd1 N9 125.84(9)
N27 Gd1 N9 144.82(9)
N3 Gd1 N9 105.83(9)
N6 Gd1 N9 67.75(8)
O20 Gd1 N12 132.64(9)
O4 Gd1 N12 64.99(9)
O16 Gd1 N12 141.72(9)
O35 Gd1 N12 121.02(8)
N27 Gd1 N12 77.36(9)
N3 Gd1 N12 67.79(9)
N6 Gd1 N12 104.25(9)
N9 Gd1 N12 68.53(9)
C22 O4 Gd1 126.9(2)
C14 O16 Gd1 123.7(2)
C18 O20 Gd1 123.2(2)
C33 O35 Gd1 121.3(2)
C25 N3 C4 107.6(3)
C25 N3 C2 110.4(3)
C4 N3 C2 107.7(3)
C25 N3 Gd1 107.1(2)
C4 N3 Gd1 110.5(2)
C2 N3 Gd1 113.5(2)
C13 N6 C5 109.1(3)
C13 N6 C7 109.5(3)
C5 N6 C7 109.6(3)
C13 N6 Gd1 106.9(2)
C5 N6 Gd1 110.2(2)
C7 N6 Gd1 111.4(2)
C17 N9 C8 110.1(3)
C17 N9 C10 111.4(3)
C8 N9 C10 107.4(3)
C17 N9 Gd1 104.4(2)
C8 N9 Gd1 112.09(19)
C10 N9 Gd1 111.4(2)
C21 N12 C1 109.9(3)
C21 N12 C11 108.6(3)
C1 N12 C11 109.9(3)
C21 N12 Gd1 107.7(2)
C1 N12 Gd1 111.3(2)
C11 N12 Gd1 109.3(2)
C28 N27 C26 117.1(3)
C28 N27 Gd1 126.4(2)
C26 N27 Gd1 116.3(2)
C33 N32 C28 124.6(3)
C33 N32 H32 120(3)
C28 N32 H32 115(3)
N12 C1 C2 111.8(3)
N12 C1 H1A 109.3
C2 C1 H1A 109.3
N12 C1 H1B 109.3
C2 C1 H1B 109.3
H1A C1 H1B 107.9
N3 C2 C1 112.9(3)
N3 C2 H2A 109.0
C1 C2 H2A 109.0
N3 C2 H2B 109.0
C1 C2 H2B 109.0
H2A C2 H2B 107.8
N3 C4 C5 111.9(3)
N3 C4 H4A 109.2
C5 C4 H4A 109.2
N3 C4 H4B 109.2
C5 C4 H4B 109.2
H4A C4 H4B 107.9
N6 C5 C4 112.5(3)
N6 C5 H5A 109.1
C4 C5 H5A 109.1
N6 C5 H5B 109.1
C4 C5 H5B 109.1
H5A C5 H5B 107.8
N6 C7 C8 111.5(3)
N6 C7 H7A 109.3
C8 C7 H7A 109.3
N6 C7 H7B 109.3
C8 C7 H7B 109.3
H7A C7 H7B 108.0
N9 C8 C7 113.2(3)
N9 C8 H8A 108.9
C7 C8 H8A 108.9
N9 C8 H8B 108.9
C7 C8 H8B 108.9
H8A C8 H8B 107.7
N9 C10 C11 111.7(3)
N9 C10 H10A 109.3
C11 C10 H10A 109.3
N9 C10 H10B 109.3
C11 C10 H10B 109.3
H10A C10 H10B 107.9
N12 C11 C10 113.9(3)
N12 C11 H11A 108.8
C10 C11 H11A 108.8
N12 C11 H11B 108.8
C10 C11 H11B 108.8
H11A C11 H11B 107.7
N6 C13 C14 114.2(3)
N6 C13 H13A 108.7
C14 C13 H13A 108.7
N6 C13 H13B 108.7
C14 C13 H13B 108.7
H13A C13 H13B 107.6
O15 C14 O16 125.6(3)
O15 C14 C13 117.6(3)
O16 C14 C13 116.9(3)
N9 C17 C18 114.7(3)
N9 C17 H17A 108.6
C18 C17 H17A 108.6
N9 C17 H17B 108.6
C18 C17 H17B 108.6
H17A C17 H17B 107.6
O19 C18 O20 123.9(4)
O19 C18 C17 117.8(3)
O20 C18 C17 118.2(3)
N12 C21 C22 111.1(3)
N12 C21 H21A 109.4
C22 C21 H21A 109.4
N12 C21 H21B 109.4
C22 C21 H21B 109.4
H21A C21 H21B 108.0
O3 C22 O4 124.6(4)
O3 C22 C21 119.2(3)
O4 C22 C21 116.2(3)
N3 C25 C26 115.5(3)
N3 C25 H25A 108.4
C26 C25 H25A 108.4
N3 C25 H25B 108.4
C26 C25 H25B 108.4
H25A C25 H25B 107.5
N27 C26 C31 122.8(3)
N27 C26 C25 116.8(3)
C31 C26 C25 120.2(3)
N27 C28 C29 123.2(3)
N27 C28 N32 119.5(3)
C29 C28 N32 117.3(3)
C30 C29 C28 117.8(4)
C30 C29 H29 121.1
C28 C29 H29 121.1
C29 C30 C31 120.7(4)
C29 C30 H30 119.7
C31 C30 H30 119.7
C30 C31 C26 118.4(4)
C30 C31 H31 120.8
C26 C31 H31 120.8
O35 C33 O34 124.3(3)
O35 C33 N32 124.8(3)
O34 C33 N32 110.9(3)
C33 O34 C36B 114.4(4)
C33 O34 C36 115.4(6)
C37 C36 O34 109.9(11)
C37 C36 H36A 109.7
O34 C36 H36A 109.7
C37 C36 H36B 109.7
O34 C36 H36B 109.7
H36A C36 H36B 108.2
C38 C37 C42 120.0
C38 C37 C36 120.0(9)
C42 C37 C36 120.0(9)
C37 C38 C39 120.0
C37 C38 H38 120.0
C39 C38 H38 120.0
C40 C39 C38 120.0
C40 C39 H39 120.0
C38 C39 H39 120.0
C39 C40 C41 120.0
C39 C40 H40 120.0
C41 C40 H40 120.0
C42 C41 C40 120.0
C42 C41 H41 120.0
C40 C41 H41 120.0
C41 C42 C37 120.0
C41 C42 H42 120.0
C37 C42 H42 120.0
O34 C36B C37B 104.5(8)
O34 C36B H36C 110.8
C37B C36B H36C 110.8
O34 C36B H36D 110.8
C37B C36B H36D 110.8
H36C C36B H36D 108.9
C38B C37B C42B 120.0
C38B C37B C36B 121.2(7)
C42B C37B C36B 118.8(7)
C37B C38B C39B 120.0
C37B C38B H38B 120.0
C39B C38B H38B 120.0
C40B C39B C38B 120.0
C40B C39B H39B 120.0
C38B C39B H39B 120.0
C39B C40B C41B 120.0
C39B C40B H40B 120.0
C41B C40B H40B 120.0
C42B C41B C40B 120.0
C42B C41B H41B 120.0
C40B C41B H41B 120.0
C41B C42B C37B 120.0
C41B C42B H42B 120.0
C37B C42B H42B 120.0
H2WA O2W H2WB 112.4
H3WA O3W H3WB 101.2
H4WA O4W H4WB 105.1
H5WA O5W H5WB 109.9
H6WA O6W H6WB 111.0
H1WA O1W H1WB 114.2
H7WA O7W H7WB 117(5)

loop_
_geom_bond_atom_site_label_1
_geom_bond_atom_site_label_2
_geom_bond_distance
Gd1 O20 2.325(2)
Gd1 O4 2.372(2)
Gd1 O16 2.399(2)
Gd1 O35 2.427(2)
Gd1 N27 2.617(3)
Gd1 N3 2.617(3)
Gd1 N6 2.626(3)
Gd1 N9 2.648(3)
Gd1 N12 2.660(3)
O3 C22 1.242(4)
O4 C22 1.263(4)
O15 C14 1.243(4)
O16 C14 1.272(4)
O19 C18 1.234(5)
O20 C18 1.271(4)
O35 C33 1.216(4)
N3 C25 1.483(4)
N3 C4 1.487(4)
N3 C2 1.492(5)
N6 C13 1.471(4)
N6 C5 1.476(5)
N6 C7 1.491(4)
N9 C17 1.474(5)
N9 C8 1.477(5)
N9 C10 1.484(5)
N12 C21 1.473(5)
N12 C1 1.481(5)
N12 C11 1.490(5)
N27 C28 1.342(4)
N27 C26 1.352(4)
N32 C33 1.359(5)
N32 C28 1.395(5)
N32 H32 0.861(19)
C1 C2 1.518(5)
C1 H1A 0.9700
C1 H1B 0.9700
C2 H2A 0.9700
C2 H2B 0.9700
C4 C5 1.511(5)
C4 H4A 0.9700
C4 H4B 0.9700
C5 H5A 0.9700
C5 H5B 0.9700
C7 C8 1.498(5)
C7 H7A 0.9700
C7 H7B 0.9700
C8 H8A 0.9700
C8 H8B 0.9700
C10 C11 1.505(6)
C10 H10A 0.9700
C10 H10B 0.9700
C11 H11A 0.9700
C11 H11B 0.9700
C13 C14 1.510(5)
C13 H13A 0.9700
C13 H13B 0.9700
C17 C18 1.517(6)
C17 H17A 0.9700
C17 H17B 0.9700
C21 C22 1.507(6)
C21 H21A 0.9700
C21 H21B 0.9700
C25 C26 1.497(5)
C25 H25A 0.9700
C25 H25B 0.9700
C26 C31 1.376(5)
C28 C29 1.391(5)
C29 C30 1.362(6)
C29 H29 0.9300
C30 C31 1.371(6)
C30 H30 0.9300
C31 H31 0.9300
C33 O34 1.325(4)
O34 C36B 1.478(10)
O34 C36 1.493(13)
C36 C37 1.485(12)
C36 H36A 0.9700
C36 H36B 0.9700
C37 C38 1.3900
C37 C42 1.3900
C38 C39 1.3900
C38 H38 0.9300
C39 C40 1.3900
C39 H39 0.9300
C40 C41 1.3900
C40 H40 0.9300
C41 C42 1.3900
C41 H41 0.9300
C42 H42 0.9300
C36B C37B 1.492(9)
C36B H36C 0.9700
C36B H36D 0.9700
C37B C38B 1.3900
C37B C42B 1.3900
C38B C39B 1.3900
C38B H38B 0.9300
C39B C40B 1.3900
C39B H39B 0.9300
C40B C41B 1.3900
C40B H40B 0.9300
C41B C42B 1.3900
C41B H41B 0.9300
C42B H42B 0.9300
O2W H2WA 0.8288
O2W H2WB 0.8333
O3W H3WA 0.8396
O3W H3WB 0.8349
O4W H4WA 0.8349
O4W H4WB 0.8331
O5W H5WA 0.8317
O5W H5WB 0.8253
O6W H6WA 0.8275
O6W H6WB 0.8267
O1W H1WA 0.8663
O1W H1WB 0.8968
O7W H7WA 0.87(2)
O7W H7WB 0.88(2)

loop_
_geom_torsion_atom_site_label_1
_geom_torsion_atom_site_label_2
_geom_torsion_atom_site_label_3
_geom_torsion_atom_site_label_4
_geom_torsion
C21 N12 C1 C2 163.5(3)
C11 N12 C1 C2 -77.0(4)
Gd1 N12 C1 C2 44.2(4)
C25 N3 C2 C1 -83.2(4)
C4 N3 C2 C1 159.7(3)
Gd1 N3 C2 C1 37.1(4)
N12 C1 C2 N3 -55.7(4)
C25 N3 C4 C5 159.8(3)
C2 N3 C4 C5 -81.3(4)
Gd1 N3 C4 C5 43.2(3)
C13 N6 C5 C4 -73.8(4)
C7 N6 C5 C4 166.3(3)
Gd1 N6 C5 C4 43.3(3)
N3 C4 C5 N6 -60.4(4)
C13 N6 C7 C8 163.4(3)
C5 N6 C7 C8 -76.9(4)
Gd1 N6 C7 C8 45.4(4)
C17 N9 C8 C7 -77.8(4)
C10 N9 C8 C7 160.7(3)
Gd1 N9 C8 C7 38.0(4)
N6 C7 C8 N9 -57.4(4)
C17 N9 C10 C11 157.8(3)
C8 N9 C10 C11 -81.5(4)
Gd1 N9 C10 C11 41.7(3)
C21 N12 C11 C10 -73.5(4)
C1 N12 C11 C10 166.2(3)
Gd1 N12 C11 C10 43.7(3)
N9 C10 C11 N12 -59.9(4)
C5 N6 C13 C14 83.0(4)
C7 N6 C13 C14 -157.0(3)
Gd1 N6 C13 C14 -36.1(3)
Gd1 O16 C14 O15 171.5(3)
Gd1 O16 C14 C13 -10.0(4)
N6 C13 C14 O15 -147.9(3)
N6 C13 C14 O16 33.5(5)
C8 N9 C17 C18 86.9(4)
C10 N9 C17 C18 -154.0(3)
Gd1 N9 C17 C18 -33.6(3)
Gd1 O20 C18 O19 -165.2(3)
Gd1 O20 C18 C17 12.7(5)
N9 C17 C18 O19 -163.1(4)
N9 C17 C18 O20 18.9(5)
C1 N12 C21 C22 -160.1(3)
C11 N12 C21 C22 79.5(4)
Gd1 N12 C21 C22 -38.8(3)
Gd1 O4 C22 O3 170.3(3)
Gd1 O4 C22 C21 -11.0(4)
N12 C21 C22 O3 -145.7(3)
N12 C21 C22 O4 35.6(4)
C4 N3 C25 C26 -165.1(3)
C2 N3 C25 C26 77.7(4)
Gd1 N3 C25 C26 -46.4(4)
C28 N27 C26 C31 -2.7(5)
Gd1 N27 C26 C31 172.6(3)
C28 N27 C26 C25 171.8(3)
Gd1 N27 C26 C25 -12.9(4)
N3 C25 C26 N27 42.2(5)
N3 C25 C26 C31 -143.1(4)
C26 N27 C28 C29 3.4(5)
Gd1 N27 C28 C29 -171.4(3)
C26 N27 C28 N32 -177.8(3)
Gd1 N27 C28 N32 7.4(4)
C33 N32 C28 N27 29.1(5)
C33 N32 C28 C29 -152.0(4)
N27 C28 C29 C30 -1.6(6)
N32 C28 C29 C30 179.5(4)
C28 C29 C30 C31 -0.9(6)
C29 C30 C31 C26 1.5(6)
N27 C26 C31 C30 0.4(6)
C25 C26 C31 C30 -174.0(4)
Gd1 O35 C33 O34 123.3(3)
Gd1 O35 C33 N32 -58.0(4)
C28 N32 C33 O35 -4.5(6)
C28 N32 C33 O34 174.3(3)
O35 C33 O34 C36B -16.0(8)
N32 C33 O34 C36B 165.2(7)
O35 C33 O34 C36 5.4(10)
N32 C33 O34 C36 -173.5(9)
C33 O34 C36 C37 -176.4(9)
O34 C36 C37 C38 91.7(13)
O34 C36 C37 C42 -89.6(15)
C42 C37 C38 C39 0.0
C36 C37 C38 C39 178.7(13)
C37 C38 C39 C40 0.0
C38 C39 C40 C41 0.0
C39 C40 C41 C42 0.0
C40 C41 C42 C37 0.0
C38 C37 C42 C41 0.0
C36 C37 C42 C41 -178.7(13)
C33 O34 C36B C37B 163.9(6)
O34 C36B C37B C38B 126.3(8)
O34 C36B C37B C42B -51.4(11)
C42B C37B C38B C39B 0.0
C36B C37B C38B C39B -177.7(10)
C37B C38B C39B C40B 0.0
C38B C39B C40B C41B 0.0
C39B C40B C41B C42B 0.0
C40B C41B C42B C37B 0.0
C38B C37B C42B C41B 0.0
C36B C37B C42B C41B 177.7(10)
